data_2237257
loop_
_publ_author_name
'Sun, Qiaozhen'
'Chai, Liyuan'
'Liu, Hui'
'Wang, Junke'

_publ_section_title
;
 Hexakis(\m~3~-2-hydroxynaphthalene-1-carboxaldehyde
 thiosemicarbazonato-\k^3^<i>N</i>^2^:<i>S</i>:<i>S</i>)hexasilver(I)
 <i>N</i>,<i>N</i>-dimethylformamide tetrasolvate
;
_journal_coeditor_code YK2079
_journal_issue 1
_journal_name_full 'Acta Crystallographica Section E'
_journal_page_first m50
_journal_page_last m51
_journal_paper_doi 10.1107/S1600536812050155
_journal_volume 69
_journal_year 2013
_chemical_formula_iupac '[Ag6 (C12 H10 N3 O S)6], 4C3 H7 N O'
_chemical_formula_moiety 'C72 H60 O6 Ag6 N18 S6, 4(C3 H7 N O)'
_chemical_formula_sum 'C84 H88 Ag6 N22 O10 S6'
_chemical_formula_weight 2405.34
_chemical_name_systematic
;
Hexakis(\m~3~-2-hydroxynaphthalene-1-carboxaldehyde
thiosemicarbazonato-\k^3^<i>N</i>^2^:<i>S</i>:<i>S</i>)hexasilver(I)
<i>N</i>,<i>N</i>'-dimethylformamide tetrasolvate
;
_space_group_IT_number 15
_symmetry_cell_setting monoclinic
_symmetry_space_group_name_Hall '-C 2yc'
_symmetry_space_group_name_H-M 'C 1 2/c 1'
_atom_sites_solution_hydrogens geom
_atom_sites_solution_primary direct
_atom_sites_solution_secondary difmap
_cell_angle_alpha 90.00
_cell_angle_beta 94.763(3)
_cell_angle_gamma 90.00
_cell_formula_units_Z 4
_cell_length_a 24.604(3)
_cell_length_b 18.877(3)
_cell_length_c 24.816(3)
_cell_measurement_reflns_used 6309
_cell_measurement_temperature 293(2)
_cell_measurement_theta_max 27.17
_cell_measurement_theta_min 2.19
_cell_volume 11486(3)
_computing_cell_refinement 'SAINT (Bruker, 2000)'
_computing_data_collection 'SMART (Bruker, 2000)'
_computing_data_reduction 'SAINT (Bruker, 2000)'
_computing_molecular_graphics 'SHELXTL (Sheldrick, 2008)'
_computing_publication_material 'SHELXTL (Sheldrick, 2008)'
_computing_structure_refinement 'SHELXTL (Sheldrick, 2008)'
_computing_structure_solution 'SHELXTL (Sheldrick, 2008)'
_diffrn_ambient_temperature 293(2)
_diffrn_measured_fraction_theta_full 0.993
_diffrn_measured_fraction_theta_max 0.993
_diffrn_measurement_device_type 'Bruker SMART CCD'
_diffrn_measurement_method '\f and \w scans'
_diffrn_radiation_monochromator graphite
_diffrn_radiation_source 'fine-focus sealed tube'
_diffrn_radiation_type MoK\a
_diffrn_radiation_wavelength 0.71073
_diffrn_reflns_av_R_equivalents 0.0424
_diffrn_reflns_av_sigmaI/netI 0.0351
_diffrn_reflns_limit_h_max 29
_diffrn_reflns_limit_h_min -28
_diffrn_reflns_limit_k_max 21
_diffrn_reflns_limit_k_min -22
_diffrn_reflns_limit_l_max 16
_diffrn_reflns_limit_l_min -29
_diffrn_reflns_number 28454
_diffrn_reflns_theta_full 25.00
_diffrn_reflns_theta_max 25.00
_diffrn_reflns_theta_min 1.66
_exptl_absorpt_coefficient_mu 1.168
_exptl_absorpt_correction_T_max 0.3726
_exptl_absorpt_correction_T_min 0.2382
_exptl_absorpt_correction_type multi-scan
_exptl_absorpt_process_details '(SADABS; Sheldrick, 1996)'
_exptl_crystal_colour yellow
_exptl_crystal_density_diffrn 1.391
_exptl_crystal_density_method 'not measured'
_exptl_crystal_description block
_exptl_crystal_F_000 4816
_exptl_crystal_size_max 0.22
_exptl_crystal_size_mid 0.20
_exptl_crystal_size_min 0.18
_refine_diff_density_max 0.917
_refine_diff_density_min -0.424
_refine_ls_extinction_method none
_refine_ls_goodness_of_fit_ref 1.078
_refine_ls_hydrogen_treatment constr
_refine_ls_matrix_type full
_refine_ls_number_parameters 667
_refine_ls_number_reflns 10056
_refine_ls_number_restraints 63
_refine_ls_restrained_S_all 1.117
_refine_ls_R_factor_all 0.0600
_refine_ls_R_factor_gt 0.0459
_refine_ls_shift/su_max 0.002
_refine_ls_shift/su_mean 0.000
_refine_ls_structure_factor_coef Fsqd
_refine_ls_weighting_details 'calc w=1/[\s^2^(Fo^2^)+(0.0950P)^2^+0.0000P] where P=(Fo^2^+2Fc^2^)/3'
_refine_ls_weighting_scheme calc
_refine_ls_wR_factor_gt 0.1372
_refine_ls_wR_factor_ref 0.1446
_reflns_number_gt 7829
_reflns_number_total 10056
_reflns_threshold_expression I>2s(I)
_cod_data_source_file yk2079.cif
_cod_data_source_block I
_cod_original_sg_symbol_H-M 'C 2/c'
_cod_database_code 2237257
_cod_database_fobs_code 2237257

loop_
_symmetry_equiv_pos_as_xyz
'x, y, z'
'-x, y, -z+1/2'
'x+1/2, y+1/2, z'
'-x+1/2, y+1/2, -z+1/2'
'-x, -y, -z'
'x, -y, z-1/2'
'-x+1/2, -y+1/2, -z'
'x+1/2, -y+1/2, z-1/2'

loop_
_atom_site_type_symbol
_atom_site_label
_atom_site_fract_x
_atom_site_fract_y
_atom_site_fract_z
_atom_site_U_iso_or_equiv
_atom_site_adp_type
_atom_site_calc_flag
_atom_site_refinement_flags
_atom_site_occupancy
_atom_site_symmetry_multiplicity
Ag Ag1 0.171626(12) 0.813538(16) 0.482106(12) 0.05265(8) Uani d . 1 1
Ag Ag2 0.240712(12) 0.788788(17) 0.582419(12) 0.05635(9) Uani d . 1 1
Ag Ag3 0.191030(13) 0.661685(16) 0.509778(12) 0.05414(8) Uani d . 1 1
S S1 0.16540(4) 0.75257(5) 0.39220(4) 0.0510(2) Uani d . 1 1
S S2 0.16228(4) 0.70906(5) 0.59592(4) 0.0520(2) Uani d . 1 1
S S3 0.27035(4) 0.57841(5) 0.51287(4) 0.0499(2) Uani d . 1 1
N N1 0.09822(14) 0.57526(18) 0.43441(14) 0.0591(9) Uani d . 1 1
N N2 0.13114(13) 0.63483(17) 0.43751(13) 0.0531(8) Uani d . 1 1
N N3 0.08875(19) 0.6661(3) 0.35352(18) 0.0993(14) Uani d U 1 1
H H3A 0.0673 0.6301 0.3527 0.119 Uiso calc R 1 1
H H3B 0.0868 0.6956 0.3271 0.119 Uiso calc R 1 1
N N4 0.05033(12) 0.83205(16) 0.52337(13) 0.0475(8) Uani d . 1 1
N N5 0.10008(12) 0.79779(16) 0.53377(12) 0.0476(8) Uani d . 1 1
N N6 0.06729(14) 0.76102(19) 0.61488(13) 0.0614(9) Uani d . 1 1
H H6A 0.0380 0.7858 0.6092 0.074 Uiso calc R 1 1
H H6B 0.0725 0.7360 0.6438 0.074 Uiso calc R 1 1
N N7 0.27039(15) 0.5619(2) 0.35485(14) 0.0656(10) Uani d . 1 1
N N8 0.27440(14) 0.59230(18) 0.40692(12) 0.0575(9) Uani d . 1 1
N N9 0.25925(15) 0.47922(19) 0.43895(15) 0.0671(10) Uani d . 1 1
H H9A 0.2586 0.4610 0.4071 0.080 Uiso calc R 1 1
H H9B 0.2547 0.4527 0.4664 0.080 Uiso calc R 1 1
O O1 0.02497(15) 0.48899(18) 0.39190(13) 0.0853(10) Uani d . 1 1
H H1B 0.0463 0.5224 0.3930 0.128 Uiso calc R 1 1
O O2 -0.05009(11) 0.86290(17) 0.53609(12) 0.0686(8) Uani d . 1 1
H H2B -0.0209 0.8420 0.5413 0.103 Uiso calc R 1 1
O O3 0.2174(2) 0.4973(3) 0.27494(18) 0.1230(16) Uani d . 1 1
H H3C 0.2245 0.5096 0.3064 0.184 Uiso calc R 1 1
C C1 0.0316(2) 0.4524(2) 0.4389(2) 0.0696(12) Uani d . 1 1
C C2 -0.0022(2) 0.3926(3) 0.4433(2) 0.0858(16) Uani d . 1 1
H H2A -0.0264 0.3788 0.4144 0.103 Uiso calc R 1 1
C C3 0.0012(2) 0.3550(3) 0.4907(2) 0.0824(15) Uani d . 1 1
H H3D -0.0213 0.3157 0.4936 0.099 Uiso calc R 1 1
C C4 0.0369(2) 0.3736(2) 0.5340(2) 0.0710(13) Uani d . 1 1
C C5 0.0388(3) 0.3357(3) 0.5855(3) 0.0961(18) Uani d . 1 1
H H5A 0.0155 0.2975 0.5892 0.115 Uiso calc R 1 1
C C6 0.0736(3) 0.3551(3) 0.6272(3) 0.109(2) Uani d . 1 1
H H6C 0.0739 0.3303 0.6596 0.131 Uiso calc R 1 1
C C7 0.1083(3) 0.4100(3) 0.6233(2) 0.104(2) Uani d . 1 1
H H7B 0.1324 0.4220 0.6527 0.125 Uiso calc R 1 1
C C8 0.1084(2) 0.4484(3) 0.5761(2) 0.0873(16) Uani d . 1 1
H H8B 0.1330 0.4856 0.5742 0.105 Uiso calc R 1 1
C C9 0.07184(19) 0.4329(2) 0.53019(19) 0.0678(12) Uani d . 1 1
C C10 0.06846(18) 0.4728(2) 0.48118(18) 0.0633(11) Uani d . 1 1
C C11 0.10170(17) 0.5363(2) 0.47600(18) 0.0600(11) Uani d . 1 1
H H11A 0.1266 0.5487 0.5047 0.072 Uiso calc R 1 1
C C12 0.12505(16) 0.6761(2) 0.39585(16) 0.0529(10) Uani d . 1 1
C C13 -0.04809(15) 0.9071(2) 0.49380(17) 0.0547(10) Uani d . 1 1
C C14 -0.09473(17) 0.9478(2) 0.47924(19) 0.0659(12) Uani d . 1 1
H H14A -0.1254 0.9428 0.4984 0.079 Uiso calc R 1 1
C C15 -0.09576(17) 0.9941(3) 0.4380(2) 0.0671(12) Uani d . 1 1
H H15A -0.1271 1.0207 0.4294 0.080 Uiso calc R 1 1
C C16 -0.05039(17) 1.0030(2) 0.40773(17) 0.0602(11) Uani d . 1 1
C C17 -0.0514(2) 1.0516(3) 0.36387(19) 0.0711(13) Uani d . 1 1
H H17A -0.0823 1.0790 0.3556 0.085 Uiso calc R 1 1
C C18 -0.0087(2) 1.0587(3) 0.3344(2) 0.0818(15) Uani d . 1 1
H H18A -0.0103 1.0906 0.3058 0.098 Uiso calc R 1 1
C C19 0.0376(2) 1.0188(3) 0.3463(2) 0.0780(14) Uani d . 1 1
H H19A 0.0667 1.0235 0.3249 0.094 Uiso calc R 1 1
C C20 0.04169(19) 0.9720(2) 0.38905(18) 0.0654(12) Uani d . 1 1
H H20A 0.0739 0.9468 0.3968 0.078 Uiso calc R 1 1
C C21 -0.00225(15) 0.9620(2) 0.42120(16) 0.0521(10) Uani d . 1 1
C C22 -0.00177(15) 0.9137(2) 0.46551(15) 0.0497(9) Uani d . 1 1
C C23 0.04720(15) 0.87334(19) 0.48270(15) 0.0484(9) Uani d . 1 1
H H23A 0.0776 0.8780 0.4630 0.058 Uiso calc R 1 1
C C24 0.10444(14) 0.76144(19) 0.57889(14) 0.0435(8) Uani d . 1 1
C C25 0.2510(3) 0.5314(4) 0.2427(2) 0.104(2) Uani d . 1 1
C C26 0.2459(3) 0.5160(4) 0.1857(3) 0.1147(18) Uani d U 1 1
H H26A 0.2203 0.4836 0.1712 0.138 Uiso calc R 1 1
C C27 0.2789(3) 0.5496(4) 0.1544(3) 0.1144(18) Uani d U 1 1
H H27A 0.2745 0.5391 0.1177 0.137 Uiso calc R 1 1
C C28 0.3180(3) 0.5973(3) 0.1699(2) 0.0934(15) Uani d U 1 1
C C29 0.3531(3) 0.6318(4) 0.1345(2) 0.1046(18) Uani d U 1 1
H H29A 0.3493 0.6213 0.0977 0.126 Uiso calc R 1 1
C C30 0.3886(3) 0.6755(4) 0.1515(3) 0.127(2) Uani d U 1 1
H H30A 0.4086 0.6988 0.1268 0.152 Uiso calc R 1 1
C C31 0.3996(3) 0.6910(4) 0.2081(3) 0.114(2) Uani d U 1 1
H H31A 0.4273 0.7223 0.2199 0.137 Uiso calc R 1 1
C C32 0.3687(3) 0.6590(3) 0.2442(2) 0.1015(19) Uani d . 1 1
H H32A 0.3757 0.6680 0.2809 0.122 Uiso calc R 1 1
C C33 0.3264(2) 0.6125(3) 0.2266(2) 0.0911(16) Uani d U 1 1
C C34 0.2898(2) 0.5779(3) 0.26316(19) 0.0814(15) Uani d . 1 1
C C35 0.29397(18) 0.5973(3) 0.32006(16) 0.0645(12) Uani d . 1 1
H H35A 0.3145 0.6368 0.3313 0.077 Uiso calc R 1 1
C C36 0.26717(15) 0.5477(2) 0.44566(15) 0.0488(9) Uani d . 1 1
C C37 0.1231(5) 0.9297(5) 0.2325(5) 0.087(3) Uani d P 0.50 1
H H37A 0.1419 0.9325 0.2679 0.130 Uiso calc PR 0.50 1
H H37B 0.0973 0.9678 0.2277 0.130 Uiso calc PR 0.50 1
H H37C 0.1489 0.9331 0.2056 0.130 Uiso calc PR 0.50 1
C C38 0.0619(5) 0.8437(6) 0.1746(5) 0.089(3) Uani d PU 0.50 1
H H38A 0.0455 0.7980 0.1785 0.133 Uiso calc PR 0.50 1
H H38B 0.0854 0.8423 0.1456 0.133 Uiso calc PR 0.50 1
H H38C 0.0338 0.8784 0.1667 0.133 Uiso calc PR 0.50 1
C C39 0.0960(4) 0.8193(6) 0.2672(4) 0.078(3) Uani d P 0.50 1
H H39A 0.1113 0.8342 0.3008 0.093 Uiso calc PR 0.50 1
N N10 0.0949(3) 0.8634(3) 0.2267(3) 0.0561(17) Uani d P 0.50 1
O O4 0.0773(3) 0.7578(4) 0.2628(3) 0.095(2) Uani d PU 0.50 1
C C40 0.2559(5) 0.7879(6) 0.2711(4) 0.087(3) Uani d PD 0.50 1
H H40A 0.2754 0.8308 0.2806 0.130 Uiso calc PR 0.50 1
H H40B 0.2801 0.7482 0.2767 0.130 Uiso calc PR 0.50 1
H H40C 0.2260 0.7828 0.2932 0.130 Uiso calc PR 0.50 1
C C41 0.2129(6) 0.7401(7) 0.2012(6) 0.161(6) Uani d PD 0.50 1
H H41A 0.2007 0.7454 0.1636 0.242 Uiso calc PR 0.50 1
H H41B 0.1820 0.7328 0.2217 0.242 Uiso calc PR 0.50 1
H H41C 0.2369 0.7001 0.2057 0.242 Uiso calc PR 0.50 1
C C42 0.2428(7) 0.8450(8) 0.1807(6) 0.125(5) Uani d P 0.50 1
H H42A 0.2656 0.8799 0.1965 0.150 Uiso calc PR 0.50 1
N N11 0.2359(3) 0.7908(4) 0.2164(3) 0.0563(18) Uani d P 0.50 1
O O5 0.2296(5) 0.8580(5) 0.1406(3) 0.136(4) Uani d P 0.50 1
O O6 0.4334(3) 0.8328(4) 0.2955(3) 0.090(2) Uani d P 0.50 1
C C43 0.4240(4) 1.0056(5) 0.2406(4) 0.081(3) Uani d P 0.50 1
H H43A 0.4350 1.0254 0.2754 0.121 Uiso calc PR 0.50 1
H H43B 0.3889 1.0239 0.2279 0.121 Uiso calc PR 0.50 1
H H43C 0.4502 1.0180 0.2155 0.121 Uiso calc PR 0.50 1
C C44 0.4052(4) 0.8921(6) 0.1971(4) 0.084(3) Uani d P 0.50 1
H H44A 0.4048 0.8424 0.2051 0.126 Uiso calc PR 0.50 1
H H44B 0.4307 0.9012 0.1707 0.126 Uiso calc PR 0.50 1
H H44C 0.3694 0.9069 0.1832 0.126 Uiso calc PR 0.50 1
C C45 0.4319(4) 0.8969(7) 0.2912(5) 0.089(3) Uani d PU 0.50 1
H H45A 0.4389 0.9239 0.3224 0.107 Uiso calc PR 0.50 1
N N12 0.4210(3) 0.9304(4) 0.2449(2) 0.063(2) Uani d P 0.50 1
O O7 0.2454(2) 0.3792(3) 0.5239(2) 0.0587(13) Uani d PU 0.50 1
C C46 0.1547(4) 0.2320(4) 0.5242(4) 0.075(3) Uani d P 0.50 1
H H46A 0.1703 0.2201 0.5598 0.112 Uiso calc PR 0.50 1
H H46B 0.1600 0.1934 0.5000 0.112 Uiso calc PR 0.50 1
H H46C 0.1164 0.2410 0.5252 0.112 Uiso calc PR 0.50 1
C C47 0.1648(4) 0.3228(5) 0.4527(4) 0.073(3) Uani d P 0.50 1
H H47A 0.1858 0.3643 0.4461 0.109 Uiso calc PR 0.50 1
H H47B 0.1268 0.3351 0.4510 0.109 Uiso calc PR 0.50 1
H H47C 0.1704 0.2876 0.4259 0.109 Uiso calc PR 0.50 1
C C48 0.2207(4) 0.3293(4) 0.5356(3) 0.060(2) Uani d P 0.50 1
H H48A 0.2294 0.3111 0.5701 0.072 Uiso calc PR 0.50 1
N N13 0.1815(3) 0.2954(3) 0.5052(3) 0.0468(15) Uani d P 0.50 1

loop_
_atom_site_aniso_label
_atom_site_aniso_U_11
_atom_site_aniso_U_22
_atom_site_aniso_U_33
_atom_site_aniso_U_12
_atom_site_aniso_U_13
_atom_site_aniso_U_23
Ag1 0.05776(17) 0.05486(17) 0.04597(16) -0.00022(13) 0.00805(13) 0.00734(12)
Ag2 0.05578(17) 0.06027(18) 0.05285(18) 0.00050(13) 0.00367(14) 0.00891(13)
Ag3 0.06226(18) 0.05244(17) 0.04791(17) 0.00372(13) 0.00561(14) 0.00294(12)
S1 0.0549(5) 0.0543(5) 0.0438(5) -0.0023(4) 0.0035(4) 0.0061(4)
S2 0.0564(5) 0.0552(5) 0.0450(5) 0.0023(4) 0.0079(4) 0.0091(4)
S3 0.0570(5) 0.0488(5) 0.0446(5) 0.0013(4) 0.0081(4) 0.0031(4)
N1 0.0648(19) 0.0566(19) 0.0556(19) -0.0095(16) 0.0042(16) 0.0038(16)
N2 0.0554(17) 0.0538(18) 0.0497(18) -0.0064(15) 0.0017(14) 0.0065(15)
N3 0.109(3) 0.098(3) 0.085(3) -0.033(2) -0.027(2) 0.016(2)
N4 0.0439(15) 0.0487(17) 0.0504(17) 0.0009(13) 0.0069(13) 0.0001(14)
N5 0.0439(15) 0.0514(17) 0.0480(17) 0.0004(13) 0.0064(13) 0.0060(13)
N6 0.0601(19) 0.073(2) 0.0532(19) 0.0072(17) 0.0165(16) 0.0100(16)
N7 0.079(2) 0.068(2) 0.0490(19) 0.0157(18) 0.0009(17) -0.0046(17)
N8 0.071(2) 0.063(2) 0.0390(17) 0.0076(17) 0.0063(15) 0.0032(15)
N9 0.091(3) 0.057(2) 0.054(2) -0.0044(18) 0.0069(18) -0.0029(16)
O1 0.116(3) 0.073(2) 0.0638(19) -0.0227(19) -0.0104(18) -0.0023(16)
O2 0.0522(15) 0.084(2) 0.0713(19) 0.0015(15) 0.0128(14) 0.0191(16)
O3 0.131(3) 0.137(4) 0.095(3) -0.006(3) -0.029(3) -0.024(3)
C1 0.082(3) 0.057(2) 0.070(3) -0.012(2) 0.007(2) -0.005(2)
C2 0.105(4) 0.064(3) 0.086(4) -0.028(3) -0.005(3) -0.007(3)
C3 0.093(3) 0.056(3) 0.099(4) -0.024(2) 0.011(3) -0.001(3)
C4 0.081(3) 0.053(2) 0.080(3) -0.011(2) 0.012(2) 0.006(2)
C5 0.110(4) 0.067(3) 0.112(5) -0.018(3) 0.013(4) 0.020(3)
C6 0.135(5) 0.097(4) 0.095(4) -0.015(4) 0.008(4) 0.041(3)
C7 0.127(5) 0.093(4) 0.088(4) -0.028(4) -0.022(3) 0.032(3)
C8 0.093(3) 0.075(3) 0.091(4) -0.023(3) -0.010(3) 0.019(3)
C9 0.073(3) 0.056(2) 0.075(3) -0.005(2) 0.004(2) 0.007(2)
C10 0.073(3) 0.054(2) 0.063(3) -0.012(2) 0.008(2) 0.0020(19)
C11 0.063(2) 0.057(2) 0.059(2) -0.0090(19) 0.000(2) -0.001(2)
C12 0.057(2) 0.053(2) 0.047(2) -0.0052(17) -0.0048(17) 0.0039(17)
C13 0.048(2) 0.057(2) 0.058(2) -0.0037(18) 0.0050(18) -0.0016(18)
C14 0.047(2) 0.071(3) 0.080(3) 0.001(2) 0.010(2) -0.001(2)
C15 0.050(2) 0.069(3) 0.081(3) 0.011(2) -0.001(2) -0.007(2)
C16 0.064(2) 0.052(2) 0.061(2) 0.0017(19) -0.011(2) -0.0077(19)
C17 0.075(3) 0.064(3) 0.072(3) 0.004(2) -0.011(2) 0.008(2)
C18 0.106(4) 0.068(3) 0.069(3) 0.001(3) -0.005(3) 0.019(2)
C19 0.091(3) 0.079(3) 0.064(3) -0.003(3) 0.013(3) 0.013(2)
C20 0.070(3) 0.067(3) 0.060(3) 0.003(2) 0.012(2) 0.006(2)
C21 0.054(2) 0.048(2) 0.053(2) -0.0029(17) 0.0006(17) -0.0022(17)
C22 0.050(2) 0.048(2) 0.050(2) -0.0012(16) -0.0007(16) -0.0053(16)
C23 0.0459(18) 0.047(2) 0.053(2) 0.0008(16) 0.0070(16) -0.0009(17)
C24 0.0447(17) 0.0476(19) 0.0386(18) -0.0071(15) 0.0062(15) -0.0008(15)
C25 0.123(5) 0.123(5) 0.060(3) 0.036(4) -0.021(3) -0.018(3)
C26 0.119(3) 0.127(5) 0.093(4) 0.025(3) -0.021(2) -0.002(3)
C27 0.131(3) 0.117(3) 0.093(3) 0.036(3) -0.002(2) -0.010(3)
C28 0.109(3) 0.105(3) 0.0665(12) 0.033(3) 0.009(2) 0.005(2)
C29 0.126(3) 0.119(3) 0.072(3) 0.026(3) 0.022(3) 0.007(3)
C30 0.137(4) 0.138(4) 0.109(4) 0.021(3) 0.032(3) 0.022(3)
C31 0.123(4) 0.118(4) 0.103(3) 0.020(3) 0.025(3) 0.017(3)
C32 0.126(4) 0.108(4) 0.076(3) 0.045(4) 0.043(3) 0.030(3)
C33 0.116(4) 0.105(4) 0.0553(15) 0.061(3) 0.026(2) 0.022(2)
C34 0.105(3) 0.088(3) 0.050(3) 0.045(3) 0.000(2) 0.002(2)
C35 0.080(3) 0.072(3) 0.042(2) 0.021(2) 0.006(2) 0.0029(19)
C36 0.0509(19) 0.048(2) 0.047(2) 0.0081(16) 0.0000(16) -0.0023(16)
C37 0.098(7) 0.069(6) 0.091(7) -0.002(5) -0.009(6) 0.005(5)
C38 0.104(4) 0.079(4) 0.081(4) 0.007(3) -0.013(4) 0.012(3)
C39 0.091(7) 0.082(6) 0.056(5) 0.006(5) -0.024(5) 0.014(5)
N10 0.071(4) 0.037(3) 0.057(4) 0.015(3) -0.020(3) 0.011(3)
O4 0.105(4) 0.095(4) 0.078(3) -0.016(3) -0.027(3) 0.037(3)
C40 0.116(8) 0.080(7) 0.063(6) 0.031(6) -0.002(6) -0.007(5)
C41 0.162(12) 0.139(11) 0.189(15) 0.098(9) 0.052(11) 0.082(10)
C42 0.157(12) 0.105(10) 0.112(11) -0.033(9) 0.004(10) -0.007(8)
N11 0.079(4) 0.050(4) 0.041(3) 0.008(3) 0.015(3) 0.004(3)
O5 0.222(10) 0.130(6) 0.054(4) -0.029(7) -0.002(5) 0.058(4)
O6 0.115(5) 0.103(5) 0.055(3) 0.005(4) 0.030(3) 0.049(3)
C43 0.086(6) 0.071(6) 0.084(7) -0.016(5) -0.003(5) 0.017(5)
C44 0.092(7) 0.084(7) 0.076(6) -0.011(5) 0.004(5) 0.033(5)
C45 0.082(4) 0.104(5) 0.082(4) 0.000(4) 0.014(3) 0.004(4)
N12 0.049(3) 0.103(5) 0.038(3) 0.001(4) 0.000(3) 0.029(3)
O7 0.086(3) 0.049(2) 0.038(2) -0.033(2) -0.010(2) 0.0095(19)
C46 0.081(6) 0.048(5) 0.096(7) -0.031(4) 0.010(5) 0.001(5)
C47 0.078(6) 0.060(5) 0.076(6) -0.007(4) -0.024(5) -0.009(4)
C48 0.101(6) 0.051(4) 0.025(3) -0.008(4) -0.005(4) 0.007(3)
N13 0.058(3) 0.031(3) 0.050(4) -0.010(3) 0.002(3) -0.009(2)

loop_
_atom_type_symbol
_atom_type_description
_atom_type_scat_dispersion_real
_atom_type_scat_dispersion_imag
_atom_type_scat_source
C C 0.0033 0.0016 'International Tables Vol C Tables 4.2.6.8 and 6.1.1.4'
H H 0.0000 0.0000 'International Tables Vol C Tables 4.2.6.8 and 6.1.1.4'
N N 0.0061 0.0033 'International Tables Vol C Tables 4.2.6.8 and 6.1.1.4'
O O 0.0106 0.0060 'International Tables Vol C Tables 4.2.6.8 and 6.1.1.4'
S S 0.1246 0.1234 'International Tables Vol C Tables 4.2.6.8 and 6.1.1.4'
Ag Ag -0.8971 1.1015 'International Tables Vol C Tables 4.2.6.8 and 6.1.1.4'

loop_
_geom_angle_atom_site_label_1
_geom_angle_atom_site_label_2
_geom_angle_atom_site_label_3
_geom_angle_site_symmetry_1
_geom_angle_site_symmetry_3
_geom_angle
N5 Ag1 S3 . 7_566 123.04(8)
N5 Ag1 S1 . . 116.61(8)
S3 Ag1 S1 7_566 . 114.45(3)
N5 Ag1 Ag2 . . 85.53(8)
S3 Ag1 Ag2 7_566 . 78.36(2)
S1 Ag1 Ag2 . . 132.17(3)
N5 Ag1 Ag3 . . 82.03(8)
S3 Ag1 Ag3 7_566 . 134.25(3)
S1 Ag1 Ag3 . . 76.10(2)
Ag2 Ag1 Ag3 . . 65.183(11)
N8 Ag2 S1 7_566 7_566 115.91(9)
N8 Ag2 S2 7_566 . 116.15(9)
S1 Ag2 S2 7_566 . 119.55(4)
N8 Ag2 Ag1 7_566 . 81.60(8)
S1 Ag2 Ag1 7_566 . 136.94(3)
S2 Ag2 Ag1 . . 79.02(2)
N8 Ag2 Ag3 7_566 7_566 83.84(8)
S1 Ag2 Ag3 7_566 7_566 74.37(2)
S2 Ag2 Ag3 . 7_566 139.12(3)
Ag1 Ag2 Ag3 . 7_566 68.654(13)
N8 Ag2 Ag3 7_566 . 138.11(8)
S1 Ag2 Ag3 7_566 . 102.31(3)
S2 Ag2 Ag3 . . 49.88(2)
Ag1 Ag2 Ag3 . . 58.076(12)
Ag3 Ag2 Ag3 7_566 . 90.886(14)
N2 Ag3 S2 . . 123.17(9)
N2 Ag3 S3 . . 109.62(9)
S2 Ag3 S3 . . 118.61(3)
N2 Ag3 Ag1 . . 87.24(8)
S2 Ag3 Ag1 . . 78.42(3)
S3 Ag3 Ag1 . . 136.20(3)
N2 Ag3 Ag2 . 7_566 80.83(8)
S2 Ag3 Ag2 . 7_566 137.87(3)
S3 Ag3 Ag2 . 7_566 75.09(2)
Ag1 Ag3 Ag2 . 7_566 67.966(11)
N2 Ag3 Ag2 . . 143.62(8)
S2 Ag3 Ag2 . . 50.37(2)
S3 Ag3 Ag2 . . 101.20(3)
Ag1 Ag3 Ag2 . . 56.741(12)
Ag2 Ag3 Ag2 7_566 . 89.114(14)
C12 S1 Ag2 . 7_566 104.32(14)
C12 S1 Ag1 . . 108.93(14)
Ag2 S1 Ag1 7_566 . 86.06(3)
C24 S2 Ag3 . . 106.25(12)
C24 S2 Ag2 . . 104.41(12)
Ag3 S2 Ag2 . . 79.74(3)
C36 S3 Ag1 . 7_566 107.32(13)
C36 S3 Ag3 . . 101.81(12)
Ag1 S3 Ag3 7_566 . 85.95(3)
C11 N1 N2 . . 115.3(3)
C12 N2 N1 . . 114.6(3)
C12 N2 Ag3 . . 121.3(3)
N1 N2 Ag3 . . 124.1(2)
C12 N3 H3A . . 120.0
C12 N3 H3B . . 120.0
H3A N3 H3B . . 120.0
C23 N4 N5 . . 115.3(3)
C24 N5 N4 . . 114.3(3)
C24 N5 Ag1 . . 122.4(2)
N4 N5 Ag1 . . 122.9(2)
C24 N6 H6A . . 120.0
C24 N6 H6B . . 120.0
H6A N6 H6B . . 120.0
C35 N7 N8 . . 114.1(4)
C36 N8 N7 . . 114.2(3)
C36 N8 Ag2 . 7_566 121.0(3)
N7 N8 Ag2 . 7_566 120.3(2)
C36 N9 H9A . . 120.0
C36 N9 H9B . . 120.0
H9A N9 H9B . . 120.0
C1 O1 H1B . . 109.5
C13 O2 H2B . . 109.5
C25 O3 H3C . . 109.5
O1 C1 C10 . . 122.3(4)
O1 C1 C2 . . 116.5(4)
C10 C1 C2 . . 121.1(5)
C3 C2 C1 . . 119.2(5)
C3 C2 H2A . . 120.4
C1 C2 H2A . . 120.4
C2 C3 C4 . . 121.7(5)
C2 C3 H3D . . 119.1
C4 C3 H3D . . 119.1
C3 C4 C9 . . 120.1(4)
C3 C4 C5 . . 121.9(5)
C9 C4 C5 . . 118.0(5)
C6 C5 C4 . . 121.0(5)
C6 C5 H5A . . 119.5
C4 C5 H5A . . 119.5
C5 C6 C7 . . 121.3(6)
C5 C6 H6C . . 119.3
C7 C6 H6C . . 119.3
C6 C7 C8 . . 120.7(6)
C6 C7 H7B . . 119.6
C8 C7 H7B . . 119.6
C7 C8 C9 . . 121.8(5)
C7 C8 H8B . . 119.1
C9 C8 H8B . . 119.1
C4 C9 C8 . . 117.1(4)
C4 C9 C10 . . 118.7(4)
C8 C9 C10 . . 124.2(4)
C1 C10 C9 . . 119.1(4)
C1 C10 C11 . . 119.9(4)
C9 C10 C11 . . 120.9(4)
N1 C11 C10 . . 123.2(4)
N1 C11 H11A . . 118.4
C10 C11 H11A . . 118.4
N2 C12 N3 . . 124.7(4)
N2 C12 S1 . . 120.5(3)
N3 C12 S1 . . 114.8(3)
O2 C13 C22 . . 122.2(3)
O2 C13 C14 . . 117.3(4)
C22 C13 C14 . . 120.5(4)
C15 C14 C13 . . 121.0(4)
C15 C14 H14A . . 119.5
C13 C14 H14A . . 119.5
C14 C15 C16 . . 121.3(4)
C14 C15 H15A . . 119.4
C16 C15 H15A . . 119.4
C15 C16 C17 . . 121.5(4)
C15 C16 C21 . . 119.2(4)
C17 C16 C21 . . 119.3(4)
C18 C17 C16 . . 121.3(4)
C18 C17 H17A . . 119.3
C16 C17 H17A . . 119.3
C17 C18 C19 . . 120.1(5)
C17 C18 H18A . . 119.9
C19 C18 H18A . . 119.9
C18 C19 C20 . . 121.5(5)
C18 C19 H19A . . 119.3
C20 C19 H19A . . 119.3
C19 C20 C21 . . 120.8(4)
C19 C20 H20A . . 119.6
C21 C20 H20A . . 119.6
C20 C21 C22 . . 124.4(4)
C20 C21 C16 . . 117.0(4)
C22 C21 C16 . . 118.6(4)
C13 C22 C21 . . 119.4(3)
C13 C22 C23 . . 119.8(3)
C21 C22 C23 . . 120.8(3)
N4 C23 C22 . . 123.1(3)
N4 C23 H23A . . 118.5
C22 C23 H23A . . 118.5
N5 C24 N6 . . 124.4(3)
N5 C24 S2 . . 120.5(3)
N6 C24 S2 . . 115.1(3)
O3 C25 C34 . . 121.8(5)
O3 C25 C26 . . 118.3(6)
C34 C25 C26 . . 119.9(6)
C27 C26 C25 . . 118.0(7)
C27 C26 H26A . . 121.0
C25 C26 H26A . . 121.0
C26 C27 C28 . . 127.3(7)
C26 C27 H27A . . 116.3
C28 C27 H27A . . 116.3
C27 C28 C33 . . 117.0(6)
C27 C28 C29 . . 125.3(6)
C33 C28 C29 . . 117.7(6)
C30 C29 C28 . . 122.0(7)
C30 C29 H29A . . 119.0
C28 C29 H29A . . 119.0
C29 C30 C31 . . 122.4(8)
C29 C30 H30A . . 118.8
C31 C30 H30A . . 118.8
C32 C31 C30 . . 118.7(7)
C32 C31 H31A . . 120.7
C30 C31 H31A . . 120.7
C31 C32 C33 . . 120.9(6)
C31 C32 H32A . . 119.5
C33 C32 H32A . . 119.5
C32 C33 C28 . . 118.1(5)
C32 C33 C34 . . 124.0(5)
C28 C33 C34 . . 117.9(6)
C25 C34 C35 . . 121.0(5)
C25 C34 C33 . . 119.8(5)
C35 C34 C33 . . 119.1(5)
N7 C35 C34 . . 121.9(5)
N7 C35 H35A . . 119.1
C34 C35 H35A . . 119.1
N8 C36 N9 . . 124.8(4)
N8 C36 S3 . . 119.2(3)
N9 C36 S3 . . 116.0(3)
N10 C37 H37A . . 109.5
N10 C37 H37B . . 109.5
H37A C37 H37B . . 109.5
N10 C37 H37C . . 109.5
H37A C37 H37C . . 109.5
H37B C37 H37C . . 109.5
N10 C38 H38A . . 109.5
N10 C38 H38B . . 109.5
H38A C38 H38B . . 109.5
N10 C38 H38C . . 109.5
H38A C38 H38C . . 109.5
H38B C38 H38C . . 109.5
O4 C39 N10 . . 122.9(9)
O4 C39 H39A . . 118.5
N10 C39 H39A . . 118.5
C39 N10 C37 . . 120.2(8)
C39 N10 C38 . . 118.4(8)
C37 N10 C38 . . 121.3(7)
N11 C40 H40A . . 109.5
N11 C40 H40B . . 109.5
H40A C40 H40B . . 109.5
N11 C40 H40C . . 109.5
H40A C40 H40C . . 109.5
H40B C40 H40C . . 109.5
N11 C41 H41A . . 109.5
N11 C41 H41B . . 109.5
H41A C41 H41B . . 109.5
N11 C41 H41C . . 109.5
H41A C41 H41C . . 109.5
H41B C41 H41C . . 109.5
O5 C42 N11 . . 137.7(15)
O5 C42 H42A . . 111.2
N11 C42 H42A . . 111.2
C41 N11 C42 . . 119.4(11)
C41 N11 C40 . . 113.8(10)
C42 N11 C40 . . 126.8(9)
N12 C43 H43A . . 109.5
N12 C43 H43B . . 109.5
H43A C43 H43B . . 109.5
N12 C43 H43C . . 109.5
H43A C43 H43C . . 109.5
H43B C43 H43C . . 109.5
N12 C44 H44A . . 109.5
N12 C44 H44B . . 109.5
H44A C44 H44B . . 109.5
N12 C44 H44C . . 109.5
H44A C44 H44C . . 109.5
H44B C44 H44C . . 109.5
O6 C45 N12 . . 123.7(11)
O6 C45 H45A . . 118.1
N12 C45 H45A . . 118.1
C45 N12 C44 . . 120.4(9)
C45 N12 C43 . . 122.3(9)
C44 N12 C43 . . 117.2(7)
N13 C46 H46A . . 109.5
N13 C46 H46B . . 109.5
H46A C46 H46B . . 109.5
N13 C46 H46C . . 109.5
H46A C46 H46C . . 109.5
H46B C46 H46C . . 109.5
N13 C47 H47A . . 109.5
N13 C47 H47B . . 109.5
H47A C47 H47B . . 109.5
N13 C47 H47C . . 109.5
H47A C47 H47C . . 109.5
H47B C47 H47C . . 109.5
O7 C48 N13 . . 127.4(7)
O7 C48 H48A . . 116.3
N13 C48 H48A . . 116.3
C48 N13 C47 . . 118.8(6)
C48 N13 C46 . . 122.1(7)
C47 N13 C46 . . 119.1(7)

loop_
_geom_bond_atom_site_label_1
_geom_bond_atom_site_label_2
_geom_bond_site_symmetry_2
_geom_bond_distance
Ag1 N5 . 2.282(3)
Ag1 S3 7_566 2.4869(10)
Ag1 S1 . 2.5039(10)
Ag1 Ag2 . 2.9329(5)
Ag1 Ag3 . 2.9769(6)
Ag2 N8 7_566 2.294(3)
Ag2 S1 7_566 2.4699(10)
Ag2 S2 . 2.4917(11)
Ag2 Ag3 7_566 3.0931(5)
Ag2 Ag3 . 3.1835(5)
Ag3 N2 . 2.282(3)
Ag3 S2 . 2.4741(11)
Ag3 S3 . 2.5020(10)
Ag3 Ag2 7_566 3.0931(5)
S1 C12 . 1.759(4)
S1 Ag2 7_566 2.4699(10)
S2 C24 . 1.755(4)
S3 C36 . 1.762(4)
S3 Ag1 7_566 2.4869(10)
N1 C11 . 1.264(5)
N1 N2 . 1.384(5)
N2 C12 . 1.293(5)
N3 C12 . 1.335(6)
N3 H3A . 0.8600
N3 H3B . 0.8600
N4 C23 . 1.273(5)
N4 N5 . 1.390(4)
N5 C24 . 1.310(5)
N6 C24 . 1.330(5)
N6 H6A . 0.8600
N6 H6B . 0.8600
N7 C35 . 1.270(6)
N7 N8 . 1.410(5)
N8 C36 . 1.302(5)
N8 Ag2 7_566 2.294(3)
N9 C36 . 1.315(5)
N9 H9A . 0.8600
N9 H9B . 0.8600
O1 C1 . 1.354(6)
O1 H1B . 0.8200
O2 C13 . 1.345(5)
O2 H2B . 0.8200
O3 C25 . 1.361(8)
O3 H3C . 0.8200
C1 C10 . 1.384(6)
C1 C2 . 1.411(7)
C2 C3 . 1.369(7)
C2 H2A . 0.9300
C3 C4 . 1.377(7)
C3 H3D . 0.9300
C4 C9 . 1.419(6)
C4 C5 . 1.461(8)
C5 C6 . 1.340(9)
C5 H5A . 0.9300
C6 C7 . 1.352(8)
C6 H6C . 0.9300
C7 C8 . 1.377(8)
C7 H7B . 0.9300
C8 C9 . 1.422(7)
C8 H8B . 0.9300
C9 C10 . 1.428(6)
C10 C11 . 1.463(6)
C11 H11A . 0.9300
C13 C22 . 1.393(5)
C13 C14 . 1.404(6)
C14 C15 . 1.343(7)
C14 H14A . 0.9300
C15 C16 . 1.407(6)
C15 H15A . 0.9300
C16 C17 . 1.423(6)
C16 C21 . 1.431(6)
C17 C18 . 1.334(7)
C17 H17A . 0.9300
C18 C19 . 1.377(7)
C18 H18A . 0.9300
C19 C20 . 1.378(6)
C19 H19A . 0.9300
C20 C21 . 1.409(6)
C20 H20A . 0.9300
C21 C22 . 1.428(5)
C22 C23 . 1.459(5)
C23 H23A . 0.9300
C25 C34 . 1.364(8)
C25 C26 . 1.438(8)
C26 C27 . 1.330(10)
C26 H26A . 0.9300
C27 C28 . 1.350(9)
C27 H27A . 0.9300
C28 C33 . 1.436(7)
C28 C29 . 1.438(9)
C29 C30 . 1.248(10)
C29 H29A . 0.9300
C30 C31 . 1.438(10)
C30 H30A . 0.9300
C31 C32 . 1.363(9)
C31 H31A . 0.9300
C32 C33 . 1.403(9)
C32 H32A . 0.9300
C33 C34 . 1.480(8)
C34 C35 . 1.454(6)
C35 H35A . 0.9300
C37 N10 . 1.432(12)
C37 H37A . 0.9600
C37 H37B . 0.9600
C37 H37C . 0.9600
C38 N10 . 1.516(12)
C38 H38A . 0.9600
C38 H38B . 0.9600
C38 H38C . 0.9600
C39 O4 . 1.250(12)
C39 N10 . 1.302(11)
C39 H39A . 0.9300
C40 N11 . 1.406(11)
C40 H40A . 0.9600
C40 H40B . 0.9600
C40 H40C . 0.9600
C41 N11 . 1.159(16)
C41 H41A . 0.9600
C41 H41B . 0.9600
C41 H41C . 0.9600
C42 O5 . 1.052(16)
C42 N11 . 1.372(16)
C42 H42A . 0.9300
O6 C45 . 1.215(14)
C43 N12 . 1.425(13)
C43 H43A . 0.9600
C43 H43B . 0.9600
C43 H43C . 0.9600
C44 N12 . 1.415(13)
C44 H44A . 0.9600
C44 H44B . 0.9600
C44 H44C . 0.9600
C45 N12 . 1.320(13)
C45 H45A . 0.9300
O7 C48 . 1.171(10)
C46 N13 . 1.463(10)
C46 H46A . 0.9600
C46 H46B . 0.9600
C46 H46C . 0.9600
C47 N13 . 1.428(11)
C47 H47A . 0.9600
C47 H47B . 0.9600
C47 H47C . 0.9600
C48 N13 . 1.338(10)
C48 H48A . 0.9300

loop_
_geom_hbond_atom_site_label_D
_geom_hbond_atom_site_label_H
_geom_hbond_atom_site_label_A
_geom_hbond_site_symmetry_A
_geom_hbond_distance_DH
_geom_hbond_distance_HA
_geom_hbond_distance_DA
_geom_hbond_angle_DHA
N3 H3B O4 . 0.86 1.98 2.835(8) 174.7
N6 H6B O6 7_566 0.86 2.00 2.845(7) 165.6
N9 H9A O5 4_545 0.86 2.31 3.049(8) 144.5
N9 H9B O7 . 0.86 2.02 2.870(6) 172.2
O1 H1B N1 . 0.82 1.86 2.588(5) 147.0
O2 H2B N4 . 0.82 1.85 2.583(4) 147.6
O3 H3C N7 . 0.82 1.86 2.587(5) 146.7
